data_7045737
loop_
_publ_author_name
'Grote, Johanna'
'Neumann, Beate'
'Stammler, Hans-Georg'
'Mitzel, Norbert W.'

_publ_section_title
;
 Diversity of aggregation motifs in gold(i) dithiocarboxylate complexes.
;
_journal_issue 13
_journal_name_full 'Dalton transactions (Cambridge, England : 2003)'
_journal_page_first 4701
_journal_page_last 4706
_journal_paper_doi 10.1039/c8dt00342d
_journal_volume 47
_journal_year 2018
_chemical_formula_moiety 'C19 H29 Au S2'
_chemical_formula_sum 'C19 H29 Au S2'
_chemical_formula_weight 518.51
_space_group_crystal_system monoclinic
_space_group_IT_number 15
_space_group_name_Hall '-C 2yc'
_space_group_name_H-M_alt 'C 1 2/c 1'
_symmetry_space_group_name_Hall '-C 2yc'
_symmetry_space_group_name_H-M 'C 1 2/c 1'
_atom_sites_solution_hydrogens geom
_atom_sites_solution_primary direct
_audit_creation_date 2017-02-01
_audit_creation_method
;
  Olex2 1.2-ac2
  (compiled 2012.03.27 svn.r2268, GUI svn.r4156)
;
_audit_update_record
;
2018-01-19 deposited with the CCDC.
2018-02-26 downloaded from the CCDC.
;
_cell_angle_alpha 90
_cell_angle_beta 97.6269(15)
_cell_angle_gamma 90
_cell_formula_units_Z 8
_cell_length_a 37.2579(5)
_cell_length_b 9.40520(12)
_cell_length_c 11.2549(2)
_cell_measurement_reflns_used 20883
_cell_measurement_temperature 100.01(10)
_cell_measurement_theta_max 72.3020
_cell_measurement_theta_min 4.7730
_cell_volume 3909.03(10)
_computing_cell_refinement 'CrysAlisPro 1.171.38.43 (Rigaku OD, 2015)'
_computing_data_collection 'CrysAlisPro 1.171.38.43 (Rigaku OD, 2015)'
_computing_data_reduction 'CrysAlisPro 1.171.38.43 (Rigaku OD, 2015)'
_computing_molecular_graphics
;
O. V. Dolomanov, L. J. Bourhis, R. J. Gildea, J. A. K. Howard and H. Puschmann,
OLEX2: a complete structure solution, refinement and analysis program.
J. Appl. Cryst. (2009). 42, 339-341.
;
_computing_publication_material
;
O. V. Dolomanov, L. J. Bourhis, R. J. Gildea, J. A. K. Howard and H. Puschmann,
OLEX2: a complete structure solution, refinement and analysis program.
J. Appl. Cryst. (2009). 42, 339-341.
;
_computing_structure_refinement
;
SHELXL, G.M. Sheldrick, Acta Cryst.
(2008). A64, 112-122
;
_computing_structure_solution 'ShelXT (Sheldrick, 2015)'
_diffrn_ambient_environment N~2~
_diffrn_ambient_temperature 100.01(10)
_diffrn_detector 'CCD plate'
_diffrn_detector_area_resol_mean 5.3114
_diffrn_detector_type Atlas
_diffrn_measured_fraction_theta_full 0.9998
_diffrn_measured_fraction_theta_max 0.9978
_diffrn_measurement_details
;
List of Runs (angles in degrees, time in seconds):

  # Type    Start    End  Width  t~exp~   \w     \q     \k     \f   Frames
#--------------------------------------------------------------------------
  1  \w    -64.00  16.00   1.00    2.58    --  -38.50  57.00 -90.00   80
  2  \w    -80.00  -5.00   1.00    2.58    --  -38.50 -19.00  60.00   75
  3  \w    -65.00  33.00   1.00    2.58    --  -38.50  77.00  30.00   98
  4  \w    -59.00  31.00   1.00    2.58    --  -38.50  38.00-180.00   90
  5  \w     55.00 120.00   1.00    2.58    --   42.95-178.00  30.00   65
  6  \w     13.00  77.00   1.00    2.58    --   42.95  77.00-150.00   64
  7  \w     74.00 106.00   1.00    2.58    --   42.95  77.00   0.00   32
  8  \w     14.00  63.00   1.00    2.58    --   42.95  77.00 -90.00   49
  9  \w     14.00  46.00   1.00    2.58    --   42.95  77.00   0.00   32
 10  \w     21.00  46.00   1.00    2.58    --   42.95  77.00 -60.00   25
 11  \w     18.00 101.00   1.00    2.58    --   42.95  57.00   0.00   83
 12  \w     13.00  75.00   1.00    2.58    --   42.95  77.00  60.00   62
 13  \w     13.00 111.00   1.00    2.58    --   42.95  77.00 150.00   98
 14  \w     91.00 126.00   1.00    2.58    --   42.95 178.00-120.00   35
 15  \w     59.00  87.00   1.00    2.58    --   42.95  77.00 -60.00   28
 16  \w     18.00  91.00   1.00    2.58    --   42.95  57.00 120.00   73
 17  \w     22.00  85.00   1.00    2.58    --   42.95  38.00 -60.00   63
 18  \w     85.00 115.00   1.00   10.30    --  111.00  61.00  90.00   30
 19  \w     76.00 129.00   1.00   10.30    --  111.00 -61.00 150.00   53
 20  \w     82.00 109.00   1.00   10.30    --  111.00  74.00 176.17   27
 21  \w     84.00 156.00   1.00   10.30    --  111.00  65.00  96.83   72
 22  \w     85.00 112.00   1.00   10.30    --  111.00  61.00 -90.00   27
 23  \w     41.00 122.00   1.00   10.30    --  111.00-125.00 120.00   81
 24  \w     83.00 178.00   1.00   10.30    --  111.00  69.00 154.70   95
 25  \w    123.00 163.00   1.00   10.30    --  111.00  61.00 -90.00   40
 26  \w     46.00  74.00   1.00   10.30    --  111.00 -61.00 150.00   28
 27  \w     82.00 109.00   1.00   10.30    --  111.00  73.00 -34.58   27
 28  \w     81.00 151.00   1.00   10.30    --  111.00  77.00-150.00   70
 29  \w     82.00 109.00   1.00   10.30    --  111.00  71.00 117.78   27
 30  \w    140.00 175.00   1.00   10.30    --  111.00  61.00  30.00   35
 31  \w     85.00 112.00   1.00   10.30    --  111.00  61.00  30.00   27
 32  \w     86.00 152.00   1.00   10.30    --  111.00  55.00 -73.27   66
 33  \w     89.00 174.00   1.00   10.30    --  111.00  45.00  60.00   85
 34  \w     81.00 108.00   1.00   10.30    --  111.00  77.00-120.00   27
 35  \w     84.00 134.00   1.00   10.30    --  111.00  66.00 -37.86   50
 36  \w     81.00 107.00   1.00   10.30    --  111.00  75.00 -67.03   26
 37  \w     85.00 111.00   1.00   10.30    --  111.00  61.00 150.00   26
 38  \w     32.00 109.00   1.00   10.30    --  111.00 -94.00 150.00   77
 39  \w     85.00 176.00   1.00   10.30    --  111.00  61.00 120.00   91
 40  \w     85.00 112.00   1.00   10.30    --  111.00  61.00-120.00   27
 41  \w    109.00 177.00   1.00   10.30    --  111.00  77.00   0.00   68
 42  \w     85.00 111.00   1.00   10.30    --  111.00  61.00   0.00   26
 43  \w     81.00 109.00   1.00   10.30    --  111.00  77.00  90.00   28
 44  \w     81.00 172.00   1.00   10.30    --  111.00  77.00 -60.00   91
 45  \w     81.00 178.00   1.00   10.30    --  111.00  77.00 -30.00   97
 46  \w     81.00 108.00   1.00   10.30    --  111.00  77.00  60.00   27
 47  \w     81.00 108.00   1.00   10.30    --  111.00  77.00 120.00   27
 48  \w    153.00 178.00   1.00   10.30    --  111.00  77.00 120.00   25
 49  \w     31.00  88.00   1.00   10.30    --  111.00 -94.00 -60.00   57
 50  \w     81.00 114.00   1.00   10.30    --  111.00  77.00-180.00   33
 51  \w    117.00 178.00   1.00   10.30    --  111.00  77.00-180.00   61
 52  \w     85.00 118.00   1.00   10.30    --  111.00  61.00-150.00   33
 53  \w     84.00 122.00   1.00   10.30    --  111.00-125.00 -60.00   38
 54  \w     83.00 110.00   1.00   10.30    --  111.00  68.00 -80.30   27
 55  \w     81.00 108.00   1.00   10.30    --  111.00  77.00   0.00   27
 56  \w    115.00 141.00   1.00   10.30    --  111.00 -77.00   0.00   26
 57  \w     85.00 112.00   1.00   10.30    --  111.00  61.00-180.00   27
 58  \w     32.00 108.00   1.00   10.30    --  111.00 -94.00 -30.00   76
 59  \w     41.00  92.00   1.00   10.30    --  111.00 -77.00   0.00   51
 60  \w     83.00 110.00   1.00   10.30    --  111.00  70.00  56.97   27
 61  \w     84.00 167.00   1.00   10.30    --  111.00  65.00 -66.73   83
 62  \w     81.00 176.00   1.00   10.30    --  111.00  76.00-126.80   95
 63  \w     83.00 110.00   1.00   10.30    --  111.00  69.00  44.42   27
;
_diffrn_measurement_device 'four-circle diffractometer'
_diffrn_measurement_device_type 'SuperNova, Dual, Cu at zero, Atlas'
_diffrn_measurement_method '\w scans'
_diffrn_orient_matrix_type 'CrysAlisPro convention (1999,Acta A55,543-557)'
_diffrn_orient_matrix_UB_11 0.0354470000
_diffrn_orient_matrix_UB_12 0.0578959000
_diffrn_orient_matrix_UB_13 0.0690949000
_diffrn_orient_matrix_UB_21 0.0068928000
_diffrn_orient_matrix_UB_22 -0.1446293000
_diffrn_orient_matrix_UB_23 0.0632097000
_diffrn_orient_matrix_UB_31 0.0208685000
_diffrn_orient_matrix_UB_32 -0.0506528000
_diffrn_orient_matrix_UB_33 -0.1015474000
_diffrn_radiation_monochromator mirror
_diffrn_radiation_probe x-ray
_diffrn_radiation_type 'Cu K\a'
_diffrn_radiation_wavelength 1.54184
_diffrn_reflns_av_R_equivalents 0.0406
_diffrn_reflns_av_unetI/netI 0.0167
_diffrn_reflns_Laue_measured_fraction_full 1.000
_diffrn_reflns_Laue_measured_fraction_max 0.998
_diffrn_reflns_limit_h_max 46
_diffrn_reflns_limit_h_min -46
_diffrn_reflns_limit_k_max 11
_diffrn_reflns_limit_k_min -11
_diffrn_reflns_limit_l_max 13
_diffrn_reflns_limit_l_min -13
_diffrn_reflns_number 36172
_diffrn_reflns_point_group_measured_fraction_full 1.000
_diffrn_reflns_point_group_measured_fraction_max 0.998
_diffrn_reflns_theta_full 67.684
_diffrn_reflns_theta_max 72.547
_diffrn_reflns_theta_min 4.790
_diffrn_source 'micro-focus sealed X-ray tube'
_diffrn_source_type 'SuperNova (Cu) X-ray Source'
_exptl_absorpt_coefficient_mu 16.079
_exptl_absorpt_correction_T_max 0.625
_exptl_absorpt_correction_T_min 0.095
_exptl_absorpt_correction_type gaussian
_exptl_absorpt_process_details
;
CrysAlisPro 1.171.38.43 (Rigaku Oxford Diffraction, 2015)
Numerical absorption correction based on gaussian integration over
            a multifaceted crystal model
Empirical absorption correction using spherical harmonics,
 implemented in SCALE3 ABSPACK scaling algorithm.
;
_exptl_crystal_colour 'clear orange'
_exptl_crystal_colour_lustre clear
_exptl_crystal_colour_primary orange
_exptl_crystal_density_diffrn 1.762
_exptl_crystal_description needle
_exptl_crystal_F_000 2032
_exptl_crystal_size_max 0.165
_exptl_crystal_size_mid 0.024
_exptl_crystal_size_min 0.016
_refine_diff_density_max 0.992
_refine_diff_density_min -1.182
_refine_diff_density_rms 0.102
_refine_ls_extinction_method none
_refine_ls_goodness_of_fit_ref 1.052
_refine_ls_hydrogen_treatment constr
_refine_ls_matrix_type full
_refine_ls_number_parameters 208
_refine_ls_number_reflns 3861
_refine_ls_number_restraints 0
_refine_ls_restrained_S_all 1.052
_refine_ls_R_factor_all 0.0189
_refine_ls_R_factor_gt 0.0180
_refine_ls_shift/su_max 0.008
_refine_ls_shift/su_mean 0.000
_refine_ls_structure_factor_coef Fsqd
_refine_ls_weighting_details 'w=1/[\s^2^(Fo^2^)+(0.0285P)^2^+7.3678P] where P=(Fo^2^+2Fc^2^)/3'
_refine_ls_weighting_scheme calc
_refine_ls_wR_factor_gt 0.0461
_refine_ls_wR_factor_ref 0.0467
_reflns_Friedel_coverage 0.000
_reflns_number_gt 3732
_reflns_number_total 3861
_reflns_threshold_expression 'I > 2\s(I)'
_cod_data_source_file c8dt00342d1.cif
_cod_data_source_block glatthor32
_cod_depositor_comments 'Adding full bibliography for 7045735--7045741.cif.'
_cod_database_code 7045737
_chemical_oxdiff_formula 'C38 H58 Au2 S4'
_reflns_odcompleteness_completeness 99.98
_reflns_odcompleteness_iscentric 1
_reflns_odcompleteness_theta 71.98
_olex2_date_sample_data_collection 2017-01-31
_olex2_refinement_description
;
1. Fixed Uiso
 At 1.2 times of:
  All C(H) groups
 At 1.5 times of:
  All C(H,H,H) groups
2.a Aromatic/amide H refined with riding coordinates:
 C4(H4), C6(H6)
2.b Idealised Me refined as rotating group:
 C9(H9A,H9B,H9C), C10(H10A,H10B,H10C), C11(H11A,H11B,H11C), C13(H13A,H13B,
 H13C), C14(H14A,H14B,H14C), C15(H15A,H15B,H15C), C17(H17A,H17B,H17C), C18(H18A,
 H18B,H18C), C19(H19A,H19B,H19C)
;
_olex2_submission_special_instructions 'No special instructions were received'
_oxdiff_exptl_absorpt_empirical_details
;
Empirical correction (ABSPACK) includes:
- Absorption correction using spherical harmonics
- Frame scaling
- Detector area scaling
;
_oxdiff_exptl_absorpt_empirical_full_max 1.462
_oxdiff_exptl_absorpt_empirical_full_min 0.639
_shelx_shelxl_version_number 2016/4
_shelx_space_group_comment
;
The symmetry employed for this shelxl refinement is uniquely defined
by the following loop, which should always be used as a source of
symmetry information in preference to the above space-group names.
They are only intended as comments.
;

loop_
_space_group_symop_operation_xyz
'x, y, z'
'-x, y, -z+1/2'
'x+1/2, y+1/2, z'
'-x+1/2, y+1/2, -z+1/2'
'-x, -y, -z'
'x, -y, z-1/2'
'-x+1/2, -y+1/2, -z'
'x+1/2, -y+1/2, z-1/2'

loop_
_atom_site_label
_atom_site_type_symbol
_atom_site_fract_x
_atom_site_fract_y
_atom_site_fract_z
_atom_site_U_iso_or_equiv
_atom_site_adp_type
_atom_site_occupancy
_atom_site_site_symmetry_order
_atom_site_calc_flag
_atom_site_refinement_flags_posn
Au1 Au 0.50254(2) 0.04993(2) 1.11932(2) 0.01253(5) Uani 1 1 d .
S1 S 0.44936(2) 0.17680(6) 1.08216(5) 0.01404(11) Uani 1 1 d .
S2 S 0.44287(2) 0.06225(6) 0.82493(6) 0.01519(12) Uani 1 1 d .
C1 C 0.42992(6) 0.1560(2) 0.9398(2) 0.0131(4) Uani 1 1 d .
C2 C 0.39486(6) 0.2340(2) 0.9050(2) 0.0131(4) Uani 1 1 d .
C3 C 0.36140(6) 0.1701(2) 0.9256(2) 0.0133(4) Uani 1 1 d .
C4 C 0.32966(6) 0.2408(3) 0.8793(2) 0.0157(5) Uani 1 1 d .
H4 H 0.307646 0.200673 0.891663 0.019 Uiso 1 1 calc R
C5 C 0.32909(6) 0.3678(3) 0.8156(2) 0.0154(5) Uani 1 1 d .
C6 C 0.36204(7) 0.4282(3) 0.8013(2) 0.0174(5) Uani 1 1 d .
H6 H 0.362063 0.514070 0.760428 0.021 Uiso 1 1 calc R
C7 C 0.39543(6) 0.3667(2) 0.8453(2) 0.0142(4) Uani 1 1 d .
C8 C 0.35647(7) 0.0333(2) 0.9997(2) 0.0156(5) Uani 1 1 d .
C9 C 0.35850(7) 0.0768(3) 1.1323(3) 0.0216(5) Uani 1 1 d .
H9A H 0.382216 0.113112 1.159962 0.032 Uiso 1 1 calc GR
H9B H 0.353788 -0.004672 1.179303 0.032 Uiso 1 1 calc GR
H9C H 0.340756 0.148903 1.140368 0.032 Uiso 1 1 calc GR
C10 C 0.38353(7) -0.0889(3) 0.9882(3) 0.0197(5) Uani 1 1 d .
H10A H 0.384084 -0.109832 0.904953 0.030 Uiso 1 1 calc GR
H10B H 0.376072 -0.171949 1.027986 0.030 Uiso 1 1 calc GR
H10C H 0.407253 -0.060748 1.024400 0.030 Uiso 1 1 calc GR
C11 C 0.31883(7) -0.0336(3) 0.9621(3) 0.0246(6) Uani 1 1 d .
H11A H 0.300422 0.029371 0.983334 0.037 Uiso 1 1 calc GR
H11B H 0.317355 -0.122813 1.002658 0.037 Uiso 1 1 calc GR
H11C H 0.315316 -0.048975 0.877066 0.037 Uiso 1 1 calc GR
C12 C 0.29270(7) 0.4297(3) 0.7581(3) 0.0178(5) Uani 1 1 d .
C13 C 0.27735(7) 0.3309(3) 0.6550(3) 0.0228(5) Uani 1 1 d .
H13A H 0.293525 0.329165 0.595373 0.034 Uiso 1 1 calc GR
H13B H 0.254083 0.365237 0.619818 0.034 Uiso 1 1 calc GR
H13C H 0.274858 0.236574 0.685470 0.034 Uiso 1 1 calc GR
C14 C 0.26587(7) 0.4385(3) 0.8510(3) 0.0224(6) Uani 1 1 d .
H14A H 0.262520 0.345526 0.882946 0.034 Uiso 1 1 calc GR
H14B H 0.243041 0.474181 0.813087 0.034 Uiso 1 1 calc GR
H14C H 0.275332 0.501304 0.914808 0.034 Uiso 1 1 calc GR
C15 C 0.29680(7) 0.5791(3) 0.7068(3) 0.0240(6) Uani 1 1 d .
H15A H 0.307725 0.640918 0.769247 0.036 Uiso 1 1 calc GR
H15B H 0.273380 0.615230 0.675153 0.036 Uiso 1 1 calc GR
H15C H 0.311854 0.574482 0.644036 0.036 Uiso 1 1 calc GR
C16 C 0.42859(7) 0.4523(2) 0.8129(2) 0.0153(5) Uani 1 1 d .
C17 C 0.42302(7) 0.6124(3) 0.8374(3) 0.0208(5) Uani 1 1 d .
H17A H 0.417303 0.624482 0.917447 0.031 Uiso 1 1 calc GR
H17B H 0.403498 0.648462 0.781198 0.031 Uiso 1 1 calc GR
H17C H 0.444823 0.663564 0.828636 0.031 Uiso 1 1 calc GR
C18 C 0.46650(7) 0.4185(3) 0.8798(3) 0.0199(5) Uani 1 1 d .
H18A H 0.473140 0.323112 0.861564 0.030 Uiso 1 1 calc GR
H18B H 0.466092 0.427426 0.964616 0.030 Uiso 1 1 calc GR
H18C H 0.483841 0.483847 0.854998 0.030 Uiso 1 1 calc GR
C19 C 0.43014(7) 0.4310(3) 0.6776(2) 0.0207(5) Uani 1 1 d .
H19A H 0.449070 0.488967 0.653161 0.031 Uiso 1 1 calc GR
H19B H 0.407364 0.457937 0.633135 0.031 Uiso 1 1 calc GR
H19C H 0.434940 0.332869 0.662318 0.031 Uiso 1 1 calc GR

loop_
_atom_site_aniso_label
_atom_site_aniso_U_11
_atom_site_aniso_U_22
_atom_site_aniso_U_33
_atom_site_aniso_U_23
_atom_site_aniso_U_13
_atom_site_aniso_U_12
Au1 0.01130(7) 0.01610(7) 0.01016(7) -0.00129(3) 0.00129(4) 0.00283(3)
S1 0.0127(2) 0.0176(2) 0.0116(3) -0.0012(2) 0.0011(2) 0.00458(19)
S2 0.0129(3) 0.0203(3) 0.0120(3) -0.0026(2) 0.0000(2) 0.00483(19)
C1 0.0116(10) 0.0139(10) 0.0139(12) 0.0020(9) 0.0017(8) 0.0005(8)
C2 0.0124(10) 0.0147(10) 0.0117(11) -0.0014(9) 0.0006(8) 0.0021(8)
C3 0.0137(10) 0.0139(10) 0.0126(11) 0.0003(9) 0.0028(9) 0.0007(8)
C4 0.0121(10) 0.0166(10) 0.0185(12) 0.0015(9) 0.0025(9) 0.0003(8)
C5 0.0131(11) 0.0160(10) 0.0169(12) -0.0003(9) 0.0016(9) 0.0034(8)
C6 0.0189(12) 0.0148(10) 0.0183(13) 0.0030(9) 0.0020(10) 0.0011(9)
C7 0.0147(11) 0.0158(10) 0.0125(11) 0.0001(9) 0.0026(9) -0.0009(9)
C8 0.0133(11) 0.0162(10) 0.0174(13) 0.0037(9) 0.0025(9) 0.0005(8)
C9 0.0227(13) 0.0239(11) 0.0189(14) 0.0050(11) 0.0057(11) 0.0039(10)
C10 0.0204(12) 0.0143(10) 0.0249(14) 0.0018(10) 0.0047(10) 0.0023(9)
C11 0.0177(13) 0.0206(12) 0.0351(17) 0.0113(11) 0.0020(11) -0.0044(9)
C12 0.0136(11) 0.0171(11) 0.0225(14) 0.0012(10) 0.0009(10) 0.0040(9)
C13 0.0198(12) 0.0242(12) 0.0229(14) -0.0011(11) -0.0026(10) 0.0055(10)
C14 0.0174(12) 0.0258(13) 0.0245(15) 0.0007(10) 0.0045(11) 0.0070(9)
C15 0.0210(13) 0.0196(11) 0.0303(16) 0.0063(11) -0.0001(11) 0.0053(10)
C16 0.0136(12) 0.0177(12) 0.0148(13) 0.0025(8) 0.0023(10) -0.0019(8)
C17 0.0235(12) 0.0178(11) 0.0215(14) 0.0018(10) 0.0042(10) -0.0036(9)
C18 0.0130(11) 0.0249(11) 0.0215(14) 0.0016(11) 0.0013(10) -0.0037(10)
C19 0.0204(12) 0.0274(12) 0.0150(14) 0.0011(10) 0.0048(10) -0.0031(10)

loop_
_atom_type_symbol
_atom_type_description
_atom_type_scat_dispersion_real
_atom_type_scat_dispersion_imag
_atom_type_scat_source
C C 0.0181 0.0091 'International Tables Vol C Tables 4.2.6.8 and 6.1.1.4'
H H 0.0000 0.0000 'International Tables Vol C Tables 4.2.6.8 and 6.1.1.4'
Au Au -4.4197 7.2980 'International Tables Vol C Tables 4.2.6.8 and 6.1.1.4'
S S 0.3331 0.5567 'International Tables Vol C Tables 4.2.6.8 and 6.1.1.4'

loop_
_exptl_crystal_face_index_h
_exptl_crystal_face_index_k
_exptl_crystal_face_index_l
_exptl_crystal_face_perp_dist
-5 -2 0 0.0082
5 2 0 0.0082
-1 0 0 0.0132
1 0 0 0.0132
5 -1 0 0.0118
-5 1 0 0.0118
-1 0 1 0.0791
1 0 -1 0.0791

loop_
_geom_angle_atom_site_label_1
_geom_angle_atom_site_label_2
_geom_angle_atom_site_label_3
_geom_angle
_geom_angle_site_symmetry_1
_geom_angle_site_symmetry_3
Au1 Au1 Au1 159.201(4) 5_657 2_657
S1 Au1 Au1 92.983(15) . 5_657
S1 Au1 Au1 90.770(15) . 2_657
S1 Au1 S2 173.77(2) . 5_657
S2 Au1 Au1 92.982(16) 5_657 5_657
S2 Au1 Au1 84.279(16) 5_657 2_657
C1 S1 Au1 111.37(8) . .
C1 S2 Au1 111.27(8) . 5_657
S1 C1 S2 131.35(14) . .
C2 C1 S1 116.13(17) . .
C2 C1 S2 112.52(17) . .
C3 C2 C1 119.9(2) . .
C7 C2 C1 119.0(2) . .
C7 C2 C3 121.0(2) . .
C2 C3 C8 126.9(2) . .
C4 C3 C2 116.9(2) . .
C4 C3 C8 116.1(2) . .
C3 C4 H4 118.1 . .
C5 C4 C3 123.7(2) . .
C5 C4 H4 118.1 . .
C4 C5 C12 119.6(2) . .
C6 C5 C4 117.4(2) . .
C6 C5 C12 122.9(2) . .
C5 C6 H6 118.3 . .
C5 C6 C7 123.4(2) . .
C7 C6 H6 118.3 . .
C2 C7 C16 128.9(2) . .
C6 C7 C2 117.5(2) . .
C6 C7 C16 113.5(2) . .
C9 C8 C3 107.8(2) . .
C9 C8 C10 109.3(2) . .
C9 C8 C11 107.4(2) . .
C10 C8 C3 116.4(2) . .
C11 C8 C3 110.9(2) . .
C11 C8 C10 104.6(2) . .
C8 C9 H9A 109.5 . .
C8 C9 H9B 109.5 . .
C8 C9 H9C 109.5 . .
H9A C9 H9B 109.5 . .
H9A C9 H9C 109.5 . .
H9B C9 H9C 109.5 . .
C8 C10 H10A 109.5 . .
C8 C10 H10B 109.5 . .
C8 C10 H10C 109.5 . .
H10A C10 H10B 109.5 . .
H10A C10 H10C 109.5 . .
H10B C10 H10C 109.5 . .
C8 C11 H11A 109.5 . .
C8 C11 H11B 109.5 . .
C8 C11 H11C 109.5 . .
H11A C11 H11B 109.5 . .
H11A C11 H11C 109.5 . .
H11B C11 H11C 109.5 . .
C5 C12 C14 110.5(2) . .
C13 C12 C5 107.9(2) . .
C13 C12 C14 109.6(2) . .
C15 C12 C5 112.3(2) . .
C15 C12 C13 108.4(2) . .
C15 C12 C14 108.2(2) . .
C12 C13 H13A 109.5 . .
C12 C13 H13B 109.5 . .
C12 C13 H13C 109.5 . .
H13A C13 H13B 109.5 . .
H13A C13 H13C 109.5 . .
H13B C13 H13C 109.5 . .
C12 C14 H14A 109.5 . .
C12 C14 H14B 109.5 . .
C12 C14 H14C 109.5 . .
H14A C14 H14B 109.5 . .
H14A C14 H14C 109.5 . .
H14B C14 H14C 109.5 . .
C12 C15 H15A 109.5 . .
C12 C15 H15B 109.5 . .
C12 C15 H15C 109.5 . .
H15A C15 H15B 109.5 . .
H15A C15 H15C 109.5 . .
H15B C15 H15C 109.5 . .
C17 C16 C7 109.3(2) . .
C18 C16 C7 118.8(2) . .
C18 C16 C17 104.4(2) . .
C18 C16 C19 107.7(2) . .
C19 C16 C7 107.3(2) . .
C19 C16 C17 109.0(2) . .
C16 C17 H17A 109.5 . .
C16 C17 H17B 109.5 . .
C16 C17 H17C 109.5 . .
H17A C17 H17B 109.5 . .
H17A C17 H17C 109.5 . .
H17B C17 H17C 109.5 . .
C16 C18 H18A 109.5 . .
C16 C18 H18B 109.5 . .
C16 C18 H18C 109.5 . .
H18A C18 H18B 109.5 . .
H18A C18 H18C 109.5 . .
H18B C18 H18C 109.5 . .
C16 C19 H19A 109.5 . .
C16 C19 H19B 109.5 . .
C16 C19 H19C 109.5 . .
H19A C19 H19B 109.5 . .
H19A C19 H19C 109.5 . .
H19B C19 H19C 109.5 . .

loop_
_geom_bond_atom_site_label_1
_geom_bond_atom_site_label_2
_geom_bond_distance
_geom_bond_site_symmetry_2
Au1 Au1 2.97259(19) 2_657
Au1 Au1 2.82793(19) 5_657
Au1 S1 2.3032(5) .
Au1 S2 2.3030(6) 5_657
S1 C1 1.680(2) .
S2 Au1 2.3030(6) 5_657
S2 C1 1.687(2) .
C1 C2 1.504(3) .
C2 C3 1.430(3) .
C2 C7 1.419(3) .
C3 C4 1.395(3) .
C3 C8 1.558(3) .
C4 H4 0.9300 .
C4 C5 1.391(3) .
C5 C6 1.382(4) .
C5 C12 1.537(3) .
C6 H6 0.9300 .
C6 C7 1.401(3) .
C7 C16 1.558(3) .
C8 C9 1.539(4) .
C8 C10 1.546(3) .
C8 C11 1.544(4) .
C9 H9A 0.9600 .
C9 H9B 0.9600 .
C9 H9C 0.9600 .
C10 H10A 0.9600 .
C10 H10B 0.9600 .
C10 H10C 0.9600 .
C11 H11A 0.9600 .
C11 H11B 0.9600 .
C11 H11C 0.9600 .
C12 C13 1.537(4) .
C12 C14 1.541(4) .
C12 C15 1.534(4) .
C13 H13A 0.9600 .
C13 H13B 0.9600 .
C13 H13C 0.9600 .
C14 H14A 0.9600 .
C14 H14B 0.9600 .
C14 H14C 0.9600 .
C15 H15A 0.9600 .
C15 H15B 0.9600 .
C15 H15C 0.9600 .
C16 C17 1.550(3) .
C16 C18 1.543(3) .
C16 C19 1.544(4) .
C17 H17A 0.9600 .
C17 H17B 0.9600 .
C17 H17C 0.9600 .
C18 H18A 0.9600 .
C18 H18B 0.9600 .
C18 H18C 0.9600 .
C19 H19A 0.9600 .
C19 H19B 0.9600 .
C19 H19C 0.9600 .

loop_
_geom_torsion_atom_site_label_1
_geom_torsion_atom_site_label_2
_geom_torsion_atom_site_label_3
_geom_torsion_atom_site_label_4
_geom_torsion
_geom_torsion_site_symmetry_1
Au1 S1 C1 S2 -0.6(2) .
Au1 S1 C1 C2 179.92(15) .
Au1 S2 C1 S1 -1.2(2) 5_657
Au1 S2 C1 C2 178.31(14) 5_657
S1 C1 C2 C3 -86.3(2) .
S1 C1 C2 C7 97.6(2) .
S2 C1 C2 C3 94.1(2) .
S2 C1 C2 C7 -81.9(2) .
C1 C2 C3 C4 -173.0(2) .
C1 C2 C3 C8 10.2(4) .
C1 C2 C7 C6 172.4(2) .
C1 C2 C7 C16 -3.1(4) .
C2 C3 C4 C5 -0.1(4) .
C2 C3 C8 C9 84.7(3) .
C2 C3 C8 C10 -38.5(3) .
C2 C3 C8 C11 -157.9(2) .
C2 C7 C16 C17 -138.6(3) .
C2 C7 C16 C18 -19.0(4) .
C2 C7 C16 C19 103.3(3) .
C3 C2 C7 C6 -3.6(3) .
C3 C2 C7 C16 -179.1(2) .
C3 C4 C5 C6 -2.0(4) .
C3 C4 C5 C12 174.2(2) .
C4 C3 C8 C9 -92.1(3) .
C4 C3 C8 C10 144.7(2) .
C4 C3 C8 C11 25.3(3) .
C4 C5 C6 C7 1.3(4) .
C4 C5 C12 C13 -68.5(3) .
C4 C5 C12 C14 51.3(3) .
C4 C5 C12 C15 172.2(2) .
C5 C6 C7 C2 1.4(4) .
C5 C6 C7 C16 177.6(2) .
C6 C5 C12 C13 107.6(3) .
C6 C5 C12 C14 -132.7(3) .
C6 C5 C12 C15 -11.8(4) .
C6 C7 C16 C17 45.8(3) .
C6 C7 C16 C18 165.4(2) .
C6 C7 C16 C19 -72.3(3) .
C7 C2 C3 C4 3.0(3) .
C7 C2 C3 C8 -173.8(2) .
C8 C3 C4 C5 177.0(2) .
C12 C5 C6 C7 -174.8(2) .

loop_
_exptl_oxdiff_crystal_face_indexfrac_h
_exptl_oxdiff_crystal_face_indexfrac_k
_exptl_oxdiff_crystal_face_indexfrac_l
_exptl_oxdiff_crystal_face_x
_exptl_oxdiff_crystal_face_y
_exptl_oxdiff_crystal_face_z
-4.9960 -1.9994 0.0042 -0.2926 0.2550 -0.0034
4.9960 1.9994 -0.0042 0.2926 -0.2550 0.0034
-1.0001 -0.0002 0.0002 -0.0355 -0.0069 -0.0209
1.0001 0.0002 -0.0002 0.0355 0.0069 0.0209
5.0025 -0.9979 0.0010 0.1196 0.1789 0.1548
-5.0025 0.9979 -0.0010 -0.1196 -0.1789 -0.1548
-1.0012 0.0017 0.9988 0.0336 0.0560 -0.1224
1.0012 -0.0017 -0.9988 -0.0336 -0.0560 0.1224
